data_7706936
loop_
_publ_author_name
'Vos\'ahlo, Petr'
'Schulz, Ji\<r\'i'
'C\'isa\<rov\'a, Ivana'
'\<St\<epni\<cka, Petr'

_publ_section_title
;
 Cyclopalladation of a ferrocene acylphosphine and the reactivity of the
 C-H activated products.
;
_journal_issue 18
_journal_name_full 'Dalton transactions (Cambridge, England : 2003)'
_journal_page_first 6232
_journal_page_last 6244
_journal_paper_doi 10.1039/d1dt00668a
_journal_volume 50
_journal_year 2021
_chemical_formula_moiety 'C23 H19 Fe O P Se'
_chemical_formula_sum 'C23 H19 Fe O P Se'
_chemical_formula_weight 477.16
_space_group_crystal_system monoclinic
_space_group_IT_number 14
_space_group_name_Hall '-P 2ybc'
_space_group_name_H-M_alt 'P 1 21/c 1'
_atom_sites_solution_hydrogens geom
_atom_sites_solution_primary direct
_atom_sites_solution_secondary difmap
_audit_creation_method SHELXL-2017/1
_audit_update_record
;
2021-02-17 deposited with the CCDC.	2021-03-23 downloaded from the CCDC.
;
_cell_angle_alpha 90
_cell_angle_beta 116.444(2)
_cell_angle_gamma 90
_cell_formula_units_Z 4
_cell_length_a 9.5729(6)
_cell_length_b 24.3656(15)
_cell_length_c 9.3510(6)
_cell_measurement_reflns_used 9623
_cell_measurement_temperature 150(2)
_cell_measurement_theta_max 27.51
_cell_measurement_theta_min 2.67
_cell_volume 1952.9(2)
_computing_cell_refinement 'SAINT V8.37A (Bruker AXS Inc., 2015)'
_computing_data_collection 'Bruker Instrument Service vV6.2.4'
_computing_data_reduction 'SAINT V8.37A (Bruker AXS Inc., 2015)'
_computing_molecular_graphics 'PLATON (Spek, 2017)'
_computing_publication_material 'PLATON (Spek, 2017)'
_computing_structure_refinement 'SHELXL-2017 (Sheldrick, 2017)'
_computing_structure_solution 'SHELXT 2014 (Sheldrick, 2014)'
_diffrn_ambient_temperature 150(2)
_diffrn_measured_fraction_theta_full 0.996
_diffrn_measured_fraction_theta_max 0.997
_diffrn_measurement_device_type 'Bruker D8 VENTURE Kappa Duo PHOTON 100 CMOS'
_diffrn_measurement_method '\f and \w scans'
_diffrn_radiation_monochromator 'Quazar Mo multilayer optic'
_diffrn_radiation_source 'I\mS micro-focus sealed tube'
_diffrn_radiation_type MoK\a
_diffrn_radiation_wavelength 0.71073
_diffrn_reflns_av_R_equivalents 0.0266
_diffrn_reflns_av_unetI/netI 0.0122
_diffrn_reflns_Laue_measured_fraction_full 0.996
_diffrn_reflns_Laue_measured_fraction_max 0.997
_diffrn_reflns_limit_h_max 12
_diffrn_reflns_limit_h_min -12
_diffrn_reflns_limit_k_max 31
_diffrn_reflns_limit_k_min -31
_diffrn_reflns_limit_l_max 12
_diffrn_reflns_limit_l_min -12
_diffrn_reflns_number 66100
_diffrn_reflns_point_group_measured_fraction_full 0.996
_diffrn_reflns_point_group_measured_fraction_max 0.997
_diffrn_reflns_theta_full 25.242
_diffrn_reflns_theta_max 27.507
_diffrn_reflns_theta_min 2.376
_exptl_absorpt_coefficient_mu 2.728
_exptl_absorpt_correction_T_max 0.64
_exptl_absorpt_correction_T_min 0.35
_exptl_absorpt_correction_type numerical
_exptl_absorpt_process_details 'SADABS-2016/2 - Bruker AXS'
_exptl_crystal_colour red
_exptl_crystal_density_diffrn 1.623
_exptl_crystal_description prism
_exptl_crystal_F_000 960
_exptl_crystal_size_max 0.32
_exptl_crystal_size_mid 0.28
_exptl_crystal_size_min 0.18
_refine_diff_density_max 0.368
_refine_diff_density_min -0.425
_refine_diff_density_rms 0.062
_refine_ls_extinction_method none
_refine_ls_goodness_of_fit_ref 1.121
_refine_ls_hydrogen_treatment constr
_refine_ls_matrix_type full
_refine_ls_number_parameters 244
_refine_ls_number_reflns 4469
_refine_ls_number_restraints 0
_refine_ls_restrained_S_all 1.121
_refine_ls_R_factor_all 0.0226
_refine_ls_R_factor_gt 0.0215
_refine_ls_shift/su_max 0.001
_refine_ls_shift/su_mean 0.000
_refine_ls_structure_factor_coef Fsqd
_refine_ls_weighting_details 'w=1/[\s^2^(Fo^2^)+(0.0185P)^2^+1.6060P] where P=(Fo^2^+2Fc^2^)/3'
_refine_ls_weighting_scheme calc
_refine_ls_wR_factor_gt 0.0507
_refine_ls_wR_factor_ref 0.0512
_reflns_Friedel_coverage 0.000
_reflns_number_gt 4294
_reflns_number_total 4469
_reflns_threshold_expression 'I > 2\s(I)'
_cod_data_source_file d1dt00668a3.cif
_cod_data_source_block pv148
_cod_depositor_comments 'Adding full bibliography for 7706929--7706948.cif.'
_cod_original_sg_symbol_H-M 'P 21/c'
_cod_database_code 7706936
_shelx_shelxl_version_number 2017/1
_shelx_space_group_comment
;
The symmetry employed for this shelxl refinement is uniquely defined
by the following loop, which should always be used as a source of
symmetry information in preference to the above space-group names.
They are only intended as comments.
;
_shelx_estimated_absorpt_t_min 0.476
_shelx_estimated_absorpt_t_max 0.639

loop_
_space_group_symop_operation_xyz
'x, y, z'
'-x, y+1/2, -z+1/2'
'-x, -y, -z'
'x, -y-1/2, z-1/2'

loop_
_atom_site_label
_atom_site_type_symbol
_atom_site_fract_x
_atom_site_fract_y
_atom_site_fract_z
_atom_site_U_iso_or_equiv
_atom_site_adp_type
_atom_site_occupancy
_atom_site_site_symmetry_order
_atom_site_calc_flag
_atom_site_refinement_flags_posn
_atom_site_refinement_flags_adp
_atom_site_refinement_flags_occupancy
_atom_site_disorder_assembly
_atom_site_disorder_group
Se1 Se 0.23266(2) 0.21092(2) 0.69465(2) 0.02065(5) Uani 1 1 d . . . . .
Fe1 Fe -0.23057(2) 0.16627(2) 0.60902(3) 0.01462(6) Uani 1 1 d . . . . .
P1 P 0.21168(4) 0.12766(2) 0.62883(4) 0.01255(8) Uani 1 1 d . . . . .
O1 O 0.08659(13) 0.05470(5) 0.75249(14) 0.0215(2) Uani 1 1 d . . . . .
C1 C -0.11367(17) 0.10637(6) 0.55339(18) 0.0149(3) Uani 1 1 d . . . . .
C2 C -0.24224(18) 0.08329(6) 0.5743(2) 0.0187(3) Uani 1 1 d . . . . .
H2 H -0.234961 0.056188 0.650314 0.022 Uiso 1 1 calc R U . . .
C3 C -0.38118(19) 0.10828(7) 0.4611(2) 0.0227(3) Uani 1 1 d . . . . .
H3 H -0.483626 0.100551 0.447562 0.027 Uiso 1 1 calc R U . . .
C4 C -0.34109(19) 0.14714(7) 0.37077(19) 0.0225(3) Uani 1 1 d . . . . .
H4 H -0.412583 0.169437 0.286687 0.027 Uiso 1 1 calc R U . . .
C5 C -0.17619(18) 0.14682(6) 0.42787(18) 0.0175(3) Uani 1 1 d . . . . .
H5 H -0.118063 0.169120 0.390287 0.021 Uiso 1 1 calc R U . . .
C6 C -0.0830(2) 0.20712(7) 0.81323(19) 0.0218(3) Uani 1 1 d . . . . .
H6 H 0.025142 0.200275 0.875756 0.026 Uiso 1 1 calc R U . . .
C7 C -0.1489(2) 0.24408(6) 0.6823(2) 0.0218(3) Uani 1 1 d . . . . .
H7 H -0.092741 0.266071 0.641697 0.026 Uiso 1 1 calc R U . . .
C8 C -0.3139(2) 0.24231(7) 0.6228(2) 0.0258(4) Uani 1 1 d . . . . .
H8 H -0.387379 0.263010 0.535682 0.031 Uiso 1 1 calc R U . . .
C9 C -0.3497(2) 0.20406(8) 0.7169(2) 0.0279(4) Uani 1 1 d . . . . .
H9 H -0.451188 0.194776 0.703549 0.033 Uiso 1 1 calc R U . . .
C10 C -0.2065(2) 0.18214(7) 0.8346(2) 0.0250(3) Uani 1 1 d . . . . .
H10 H -0.195608 0.155594 0.913336 0.030 Uiso 1 1 calc R U . . .
C11 C 0.04786(17) 0.09108(6) 0.65172(17) 0.0140(3) Uani 1 1 d . . . . .
C12 C 0.38225(17) 0.08726(6) 0.75236(17) 0.0150(3) Uani 1 1 d . . . . .
C13 C 0.4794(2) 0.10501(7) 0.90681(19) 0.0227(3) Uani 1 1 d . . . . .
H13 H 0.455995 0.138026 0.945764 0.027 Uiso 1 1 calc R U . . .
C14 C 0.6103(2) 0.07461(8) 1.0042(2) 0.0277(4) Uani 1 1 d . . . . .
H64 H 0.676152 0.086948 1.109321 0.033 Uiso 1 1 calc R U . . .
C15 C 0.6453(2) 0.02629(7) 0.9483(2) 0.0257(3) Uani 1 1 d . . . . .
H15 H 0.734480 0.005431 1.015119 0.031 Uiso 1 1 calc R U . . .
C16 C 0.5497(2) 0.00871(7) 0.7949(2) 0.0274(4) Uani 1 1 d . . . . .
H16 H 0.574113 -0.024185 0.756348 0.033 Uiso 1 1 calc R U . . .
C17 C 0.41821(19) 0.03857(7) 0.6966(2) 0.0224(3) Uani 1 1 d . . . . .
H17 H 0.352798 0.025972 0.591613 0.027 Uiso 1 1 calc R U . . .
C18 C 0.17332(17) 0.11534(6) 0.42326(17) 0.0141(3) Uani 1 1 d . . . . .
C19 C 0.09835(18) 0.06726(6) 0.34400(18) 0.0180(3) Uani 1 1 d . . . . .
H19 H 0.062297 0.041385 0.395988 0.022 Uiso 1 1 calc R U . . .
C20 C 0.0769(2) 0.05755(7) 0.18910(19) 0.0222(3) Uani 1 1 d . . . . .
H20 H 0.026058 0.024976 0.135156 0.027 Uiso 1 1 calc R U . . .
C21 C 0.1295(2) 0.09528(7) 0.11308(19) 0.0243(3) Uani 1 1 d . . . . .
H21 H 0.115124 0.088397 0.007396 0.029 Uiso 1 1 calc R U . . .
C22 C 0.2031(2) 0.14303(7) 0.1910(2) 0.0236(3) Uani 1 1 d . . . . .
H22 H 0.239150 0.168720 0.138535 0.028 Uiso 1 1 calc R U . . .
C23 C 0.22424(19) 0.15347(6) 0.34585(19) 0.0187(3) Uani 1 1 d . . . . .
H23 H 0.273210 0.186471 0.398407 0.022 Uiso 1 1 calc R U . . .

loop_
_atom_site_aniso_label
_atom_site_aniso_U_11
_atom_site_aniso_U_22
_atom_site_aniso_U_33
_atom_site_aniso_U_23
_atom_site_aniso_U_13
_atom_site_aniso_U_12
Se1 0.02181(8) 0.01177(8) 0.02985(9) -0.00563(6) 0.01283(7) -0.00170(5)
Fe1 0.01489(10) 0.01425(10) 0.01567(11) -0.00164(8) 0.00766(8) 0.00052(8)
P1 0.01410(17) 0.01044(16) 0.01349(17) -0.00118(13) 0.00648(14) -0.00031(13)
O1 0.0232(6) 0.0207(6) 0.0226(6) 0.0075(4) 0.0119(5) 0.0025(4)
C1 0.0166(7) 0.0132(6) 0.0165(7) -0.0027(5) 0.0087(6) -0.0005(5)
C2 0.0188(7) 0.0142(7) 0.0256(8) -0.0029(6) 0.0120(6) -0.0026(6)
C3 0.0164(7) 0.0217(8) 0.0282(8) -0.0081(6) 0.0083(7) -0.0031(6)
C4 0.0203(8) 0.0255(8) 0.0168(7) -0.0039(6) 0.0037(6) 0.0035(6)
C5 0.0199(7) 0.0187(7) 0.0139(7) -0.0007(5) 0.0076(6) 0.0021(6)
C6 0.0237(8) 0.0234(8) 0.0182(7) -0.0068(6) 0.0092(6) -0.0017(6)
C7 0.0288(8) 0.0151(7) 0.0233(8) -0.0049(6) 0.0131(7) -0.0019(6)
C8 0.0271(9) 0.0192(8) 0.0302(9) -0.0041(7) 0.0120(7) 0.0073(6)
C9 0.0251(8) 0.0308(9) 0.0355(10) -0.0109(7) 0.0204(8) -0.0003(7)
C10 0.0335(9) 0.0271(8) 0.0205(8) -0.0042(7) 0.0175(7) -0.0021(7)
C11 0.0179(7) 0.0122(6) 0.0135(6) -0.0024(5) 0.0085(6) 0.0002(5)
C12 0.0147(7) 0.0152(7) 0.0152(7) 0.0013(5) 0.0067(6) -0.0002(5)
C13 0.0243(8) 0.0223(8) 0.0179(8) -0.0031(6) 0.0062(7) 0.0006(6)
C14 0.0231(8) 0.0338(9) 0.0170(8) -0.0004(7) 0.0006(7) -0.0006(7)
C15 0.0173(7) 0.0268(8) 0.0274(9) 0.0083(7) 0.0050(7) 0.0037(6)
C16 0.0248(8) 0.0214(8) 0.0308(9) -0.0005(7) 0.0078(7) 0.0078(7)
C17 0.0219(8) 0.0194(8) 0.0202(8) -0.0035(6) 0.0043(6) 0.0034(6)
C18 0.0132(6) 0.0151(7) 0.0141(7) 0.0009(5) 0.0061(5) 0.0027(5)
C19 0.0200(7) 0.0177(7) 0.0179(7) -0.0013(6) 0.0098(6) -0.0016(6)
C20 0.0253(8) 0.0212(8) 0.0188(8) -0.0043(6) 0.0088(6) 0.0002(6)
C21 0.0318(9) 0.0262(8) 0.0155(7) 0.0024(6) 0.0109(7) 0.0081(7)
C22 0.0310(9) 0.0230(8) 0.0205(8) 0.0084(6) 0.0146(7) 0.0057(7)
C23 0.0218(8) 0.0155(7) 0.0189(7) 0.0034(6) 0.0093(6) 0.0023(6)

loop_
_atom_type_symbol
_atom_type_description
_atom_type_scat_dispersion_real
_atom_type_scat_dispersion_imag
_atom_type_scat_source
C C 0.0033 0.0016 'International Tables Vol C Tables 4.2.6.8 and 6.1.1.4'
H H 0.0000 0.0000 'International Tables Vol C Tables 4.2.6.8 and 6.1.1.4'
Fe Fe 0.3463 0.8444 'International Tables Vol C Tables 4.2.6.8 and 6.1.1.4'
O O 0.0106 0.0060 'International Tables Vol C Tables 4.2.6.8 and 6.1.1.4'
P P 0.1023 0.0942 'International Tables Vol C Tables 4.2.6.8 and 6.1.1.4'
Se Se -0.0929 2.2259 'International Tables Vol C Tables 4.2.6.8 and 6.1.1.4'

loop_
_geom_angle_atom_site_label_1
_geom_angle_atom_site_label_2
_geom_angle_atom_site_label_3
_geom_angle
_geom_angle_site_symmetry_1
_geom_angle_site_symmetry_3
_geom_angle_publ_flag
C5 Fe1 C1 41.42(6) . . ?
C5 Fe1 C2 69.74(6) . . ?
C1 Fe1 C2 41.38(6) . . ?
C5 Fe1 C8 120.99(7) . . ?
C1 Fe1 C8 159.63(7) . . ?
C2 Fe1 C8 155.76(7) . . ?
C5 Fe1 C9 156.79(7) . . ?
C1 Fe1 C9 159.32(7) . . ?
C2 Fe1 C9 121.37(7) . . ?
C8 Fe1 C9 40.74(7) . . ?
C5 Fe1 C7 107.02(7) . . ?
C1 Fe1 C7 125.15(6) . . ?
C2 Fe1 C7 162.68(7) . . ?
C8 Fe1 C7 40.68(7) . . ?
C9 Fe1 C7 68.42(7) . . ?
C5 Fe1 C4 40.77(6) . . ?
C1 Fe1 C4 68.70(6) . . ?
C2 Fe1 C4 68.71(7) . . ?
C8 Fe1 C4 104.34(7) . . ?
C9 Fe1 C4 120.45(7) . . ?
C7 Fe1 C4 120.62(7) . . ?
C5 Fe1 C3 69.06(7) . . ?
C1 Fe1 C3 68.69(6) . . ?
C2 Fe1 C3 40.47(6) . . ?
C8 Fe1 C3 119.32(7) . . ?
C9 Fe1 C3 105.27(7) . . ?
C7 Fe1 C3 155.69(7) . . ?
C4 Fe1 C3 40.83(7) . . ?
C5 Fe1 C10 160.80(7) . . ?
C1 Fe1 C10 124.93(7) . . ?
C2 Fe1 C10 108.83(7) . . ?
C8 Fe1 C10 68.46(7) . . ?
C9 Fe1 C10 40.67(7) . . ?
C7 Fe1 C10 68.33(7) . . ?
C4 Fe1 C10 157.91(7) . . ?
C3 Fe1 C10 123.05(7) . . ?
C5 Fe1 C6 124.09(7) . . ?
C1 Fe1 C6 110.77(6) . . ?
C2 Fe1 C6 126.36(7) . . ?
C8 Fe1 C6 68.21(7) . . ?
C9 Fe1 C6 68.15(7) . . ?
C7 Fe1 C6 40.51(7) . . ?
C4 Fe1 C6 158.12(7) . . ?
C3 Fe1 C6 160.86(7) . . ?
C10 Fe1 C6 40.44(7) . . ?
C12 P1 C18 106.56(7) . . ?
C12 P1 C11 103.18(7) . . ?
C18 P1 C11 104.73(7) . . ?
C12 P1 Se1 113.30(5) . . ?
C18 P1 Se1 114.68(5) . . ?
C11 P1 Se1 113.34(5) . . ?
C5 C1 C2 107.84(13) . . ?
C5 C1 C11 129.00(14) . . ?
C2 C1 C11 123.10(14) . . ?
C5 C1 Fe1 69.09(8) . . ?
C2 C1 Fe1 69.33(8) . . ?
C11 C1 Fe1 124.87(10) . . ?
C3 C2 C1 107.77(14) . . ?
C3 C2 Fe1 70.12(9) . . ?
C1 C2 Fe1 69.29(8) . . ?
C3 C2 H2 126.1 . . ?
C1 C2 H2 126.1 . . ?
Fe1 C2 H2 126.0 . . ?
C2 C3 C4 108.42(14) . . ?
C2 C3 Fe1 69.41(9) . . ?
C4 C3 Fe1 69.49(9) . . ?
C2 C3 H3 125.8 . . ?
C4 C3 H3 125.8 . . ?
Fe1 C3 H3 126.9 . . ?
C5 C4 C3 108.61(14) . . ?
C5 C4 Fe1 69.15(9) . . ?
C3 C4 Fe1 69.69(9) . . ?
C5 C4 H4 125.7 . . ?
C3 C4 H4 125.7 . . ?
Fe1 C4 H4 127.1 . . ?
C4 C5 C1 107.33(14) . . ?
C4 C5 Fe1 70.08(9) . . ?
C1 C5 Fe1 69.48(8) . . ?
C4 C5 H5 126.3 . . ?
C1 C5 H5 126.3 . . ?
Fe1 C5 H5 125.7 . . ?
C10 C6 C7 108.34(15) . . ?
C10 C6 Fe1 69.70(9) . . ?
C7 C6 Fe1 69.45(9) . . ?
C10 C6 H6 125.8 . . ?
C7 C6 H6 125.8 . . ?
Fe1 C6 H6 126.6 . . ?
C6 C7 C8 107.89(15) . . ?
C6 C7 Fe1 70.04(9) . . ?
C8 C7 Fe1 69.48(9) . . ?
C6 C7 H7 126.1 . . ?
C8 C7 H7 126.1 . . ?
Fe1 C7 H7 126.0 . . ?
C7 C8 C9 107.99(15) . . ?
C7 C8 Fe1 69.84(9) . . ?
C9 C8 Fe1 69.75(10) . . ?
C7 C8 H8 126.0 . . ?
C9 C8 H8 126.0 . . ?
Fe1 C8 H8 126.0 . . ?
C8 C9 C10 108.01(15) . . ?
C8 C9 Fe1 69.51(9) . . ?
C10 C9 Fe1 69.94(9) . . ?
C8 C9 H9 126.0 . . ?
C10 C9 H9 126.0 . . ?
Fe1 C9 H9 126.1 . . ?
C6 C10 C9 107.76(16) . . ?
C6 C10 Fe1 69.86(9) . . ?
C9 C10 Fe1 69.39(10) . . ?
C6 C10 H10 126.1 . . ?
C9 C10 H10 126.1 . . ?
Fe1 C10 H10 126.2 . . ?
O1 C11 C1 123.02(14) . . ?
O1 C11 P1 116.40(11) . . ?
C1 C11 P1 120.57(11) . . ?
C13 C12 C17 119.22(14) . . ?
C13 C12 P1 119.19(12) . . ?
C17 C12 P1 121.59(12) . . ?
C14 C13 C12 120.28(15) . . ?
C14 C13 H13 119.9 . . ?
C12 C13 H13 119.9 . . ?
C15 C14 C13 120.25(16) . . ?
C15 C14 H64 119.9 . . ?
C13 C14 H64 119.9 . . ?
C16 C15 C14 119.62(15) . . ?
C16 C15 H15 120.2 . . ?
C14 C15 H15 120.2 . . ?
C15 C16 C17 120.74(16) . . ?
C15 C16 H16 119.6 . . ?
C17 C16 H16 119.6 . . ?
C16 C17 C12 119.89(15) . . ?
C16 C17 H17 120.1 . . ?
C12 C17 H17 120.1 . . ?
C23 C18 C19 119.89(14) . . ?
C23 C18 P1 119.19(12) . . ?
C19 C18 P1 120.88(11) . . ?
C20 C19 C18 119.80(14) . . ?
C20 C19 H19 120.1 . . ?
C18 C19 H19 120.1 . . ?
C21 C20 C19 120.17(15) . . ?
C21 C20 H20 119.9 . . ?
C19 C20 H20 119.9 . . ?
C20 C21 C22 120.15(15) . . ?
C20 C21 H21 119.9 . . ?
C22 C21 H21 119.9 . . ?
C21 C22 C23 120.26(15) . . ?
C21 C22 H22 119.9 . . ?
C23 C22 H22 119.9 . . ?
C18 C23 C22 119.72(15) . . ?
C18 C23 H23 120.1 . . ?
C22 C23 H23 120.1 . . ?

loop_
_geom_bond_atom_site_label_1
_geom_bond_atom_site_label_2
_geom_bond_distance
_geom_bond_site_symmetry_2
_geom_bond_publ_flag
Se1 P1 2.1035(4) . ?
Fe1 C5 2.0372(15) . ?
Fe1 C1 2.0424(14) . ?
Fe1 C2 2.0428(15) . ?
Fe1 C8 2.0441(16) . ?
Fe1 C9 2.0472(16) . ?
Fe1 C7 2.0489(16) . ?
Fe1 C4 2.0496(16) . ?
Fe1 C3 2.0522(16) . ?
Fe1 C10 2.0545(16) . ?
Fe1 C6 2.0567(16) . ?
P1 C12 1.8137(15) . ?
P1 C18 1.8143(15) . ?
P1 C11 1.8970(15) . ?
O1 C11 1.2246(18) . ?
C1 C5 1.443(2) . ?
C1 C2 1.443(2) . ?
C1 C11 1.452(2) . ?
C2 C3 1.416(2) . ?
C2 H2 0.9500 . ?
C3 C4 1.431(2) . ?
C3 H3 0.9500 . ?
C4 C5 1.423(2) . ?
C4 H4 0.9500 . ?
C5 H5 0.9500 . ?
C6 C10 1.421(2) . ?
C6 C7 1.421(2) . ?
C6 H6 0.9500 . ?
C7 C8 1.423(2) . ?
C7 H7 0.9500 . ?
C8 C9 1.424(3) . ?
C8 H8 0.9500 . ?
C9 C10 1.426(3) . ?
C9 H9 0.9500 . ?
C10 H10 0.9500 . ?
C12 C13 1.393(2) . ?
C12 C17 1.399(2) . ?
C13 C14 1.390(2) . ?
C13 H13 0.9500 . ?
C14 C15 1.388(3) . ?
C14 H64 0.9500 . ?
C15 C16 1.382(3) . ?
C15 H15 0.9500 . ?
C16 C17 1.389(2) . ?
C16 H16 0.9500 . ?
C17 H17 0.9500 . ?
C18 C23 1.393(2) . ?
C18 C19 1.401(2) . ?
C19 C20 1.390(2) . ?
C19 H19 0.9500 . ?
C20 C21 1.387(2) . ?
C20 H20 0.9500 . ?
C21 C22 1.387(2) . ?
C21 H21 0.9500 . ?
C22 C23 1.394(2) . ?
C22 H22 0.9500 . ?
C23 H23 0.9500 . ?

loop_
_geom_torsion_atom_site_label_1
_geom_torsion_atom_site_label_2
_geom_torsion_atom_site_label_3
_geom_torsion_atom_site_label_4
_geom_torsion
_geom_torsion_site_symmetry_1
_geom_torsion_site_symmetry_2
_geom_torsion_site_symmetry_3
_geom_torsion_site_symmetry_4
_geom_torsion_publ_flag
C5 C1 C2 C3 1.28(17) . . . . ?
C11 C1 C2 C3 178.73(14) . . . . ?
Fe1 C1 C2 C3 59.81(11) . . . . ?
C5 C1 C2 Fe1 -58.53(10) . . . . ?
C11 C1 C2 Fe1 118.92(14) . . . . ?
C1 C2 C3 C4 -0.60(18) . . . . ?
Fe1 C2 C3 C4 58.69(11) . . . . ?
C1 C2 C3 Fe1 -59.29(10) . . . . ?
C2 C3 C4 C5 -0.32(18) . . . . ?
Fe1 C3 C4 C5 58.32(11) . . . . ?
C2 C3 C4 Fe1 -58.64(11) . . . . ?
C3 C4 C5 C1 1.11(17) . . . . ?
Fe1 C4 C5 C1 59.76(10) . . . . ?
C3 C4 C5 Fe1 -58.65(11) . . . . ?
C2 C1 C5 C4 -1.47(17) . . . . ?
C11 C1 C5 C4 -178.72(14) . . . . ?
Fe1 C1 C5 C4 -60.15(11) . . . . ?
C2 C1 C5 Fe1 58.67(10) . . . . ?
C11 C1 C5 Fe1 -118.57(15) . . . . ?
C10 C6 C7 C8 0.37(18) . . . . ?
Fe1 C6 C7 C8 59.40(11) . . . . ?
C10 C6 C7 Fe1 -59.03(11) . . . . ?
C6 C7 C8 C9 -0.21(18) . . . . ?
Fe1 C7 C8 C9 59.54(12) . . . . ?
C6 C7 C8 Fe1 -59.75(11) . . . . ?
C7 C8 C9 C10 -0.03(19) . . . . ?
Fe1 C8 C9 C10 59.57(12) . . . . ?
C7 C8 C9 Fe1 -59.60(11) . . . . ?
C7 C6 C10 C9 -0.38(18) . . . . ?
Fe1 C6 C10 C9 -59.26(11) . . . . ?
C7 C6 C10 Fe1 58.87(11) . . . . ?
C8 C9 C10 C6 0.25(19) . . . . ?
Fe1 C9 C10 C6 59.56(11) . . . . ?
C8 C9 C10 Fe1 -59.30(12) . . . . ?
C5 C1 C11 O1 -177.89(15) . . . . ?
C2 C1 C11 O1 5.2(2) . . . . ?
Fe1 C1 C11 O1 91.84(17) . . . . ?
C5 C1 C11 P1 2.2(2) . . . . ?
C2 C1 C11 P1 -174.68(11) . . . . ?
Fe1 C1 C11 P1 -88.08(13) . . . . ?
C12 P1 C11 O1 8.51(13) . . . . ?
C18 P1 C11 O1 119.87(12) . . . . ?
Se1 P1 C11 O1 -114.41(11) . . . . ?
C12 P1 C11 C1 -171.57(11) . . . . ?
C18 P1 C11 C1 -60.21(13) . . . . ?
Se1 P1 C11 C1 65.51(12) . . . . ?
C18 P1 C12 C13 151.79(13) . . . . ?
C11 P1 C12 C13 -98.20(13) . . . . ?
Se1 P1 C12 C13 24.75(14) . . . . ?
C18 P1 C12 C17 -28.53(15) . . . . ?
C11 P1 C12 C17 81.48(14) . . . . ?
Se1 P1 C12 C17 -155.57(12) . . . . ?
C17 C12 C13 C14 0.0(3) . . . . ?
P1 C12 C13 C14 179.64(14) . . . . ?
C12 C13 C14 C15 -0.1(3) . . . . ?
C13 C14 C15 C16 0.4(3) . . . . ?
C14 C15 C16 C17 -0.6(3) . . . . ?
C15 C16 C17 C12 0.5(3) . . . . ?
C13 C12 C17 C16 -0.2(2) . . . . ?
P1 C12 C17 C16 -179.83(14) . . . . ?
C12 P1 C18 C23 -98.93(13) . . . . ?
C11 P1 C18 C23 152.15(12) . . . . ?
Se1 P1 C18 C23 27.28(13) . . . . ?
C12 P1 C18 C19 78.83(13) . . . . ?
C11 P1 C18 C19 -30.09(14) . . . . ?
Se1 P1 C18 C19 -154.96(11) . . . . ?
C23 C18 C19 C20 0.8(2) . . . . ?
P1 C18 C19 C20 -176.95(12) . . . . ?
C18 C19 C20 C21 0.0(2) . . . . ?
C19 C20 C21 C22 -0.3(3) . . . . ?
C20 C21 C22 C23 -0.2(3) . . . . ?
C19 C18 C23 C22 -1.3(2) . . . . ?
P1 C18 C23 C22 176.50(12) . . . . ?
C21 C22 C23 C18 1.0(2) . . . . ?
